data_1558809
loop_
_publ_author_name
'Zhang, Jianhua'
'Wang, Hai-Ping'
'Zhang, Lu-Yin'
'Wei, Shi-Chao'
'Wei, Zhang-Wen'
'Pan, Mei'
'Su, Cheng-Yong'

_publ_section_title
;
 Coordinative-to-Covalent Transformation, Isomerization Dynamics, and
 Logic Gate Application of Dithienylethene Based Photochromic Cages
;
_journal_name_full 'Chemical Science'
_journal_paper_doi 10.1039/D0SC03290E
_journal_year 2020
_chemical_formula_sum 'C105 H105 Cd2 F12 N15 O12 S10'
_chemical_formula_weight 2542.43
_space_group_crystal_system triclinic
_space_group_IT_number 2
_space_group_name_Hall '-P 1'
_space_group_name_H-M_alt 'P -1'
_atom_sites_solution_hydrogens geom
_audit_creation_method SHELXL-2014/7
_audit_update_record
;
2019-05-22 deposited with the CCDC.	2020-08-06 downloaded from the CCDC.
;
_cell_angle_alpha 78.743(8)
_cell_angle_beta 75.912(8)
_cell_angle_gamma 79.512(5)
_cell_formula_units_Z 2
_cell_length_a 17.6556(11)
_cell_length_b 18.0529(12)
_cell_length_c 19.857(2)
_cell_measurement_reflns_used 2299
_cell_measurement_temperature 150(2)
_cell_measurement_theta_max 60.9260
_cell_measurement_theta_min 3.6800
_cell_volume 5960.2(8)
_computing_structure_refinement 'SHELXL-2014/7 (Sheldrick, 2014)'
_diffrn_ambient_temperature 150(2)
_diffrn_measured_fraction_theta_full 0.996
_diffrn_measured_fraction_theta_max 0.996
_diffrn_measurement_device_type angilent
_diffrn_radiation_type CuK\a
_diffrn_radiation_wavelength 1.54184
_diffrn_reflns_av_R_equivalents 0.1188
_diffrn_reflns_av_unetI/netI 0.1296
_diffrn_reflns_Laue_measured_fraction_full 0.996
_diffrn_reflns_Laue_measured_fraction_max 0.996
_diffrn_reflns_number 17052
_diffrn_reflns_point_group_measured_fraction_full 0.996
_diffrn_reflns_point_group_measured_fraction_max 0.996
_diffrn_reflns_theta_full 58.934
_diffrn_reflns_theta_max 58.934
_diffrn_reflns_theta_min 3.497
_exptl_absorpt_coefficient_mu 5.182
_exptl_crystal_colour yellow
_exptl_crystal_density_diffrn 1.417
_exptl_crystal_description block
_exptl_crystal_F_000 2600
_exptl_crystal_size_max 0.060
_exptl_crystal_size_mid 0.050
_exptl_crystal_size_min 0.030
_platon_squeeze_details
;
;
_refine_diff_density_max 0.970
_refine_diff_density_min -0.996
_refine_diff_density_rms 0.086
_refine_ls_extinction_method none
_refine_ls_goodness_of_fit_ref 1.034
_refine_ls_hydrogen_treatment constr
_refine_ls_matrix_type full
_refine_ls_number_parameters 1412
_refine_ls_number_reflns 17052
_refine_ls_number_restraints 1537
_refine_ls_restrained_S_all 1.038
_refine_ls_R_factor_all 0.2064
_refine_ls_R_factor_gt 0.1205
_refine_ls_shift/su_max 0.012
_refine_ls_shift/su_mean 0.001
_refine_ls_structure_factor_coef Fsqd
_refine_ls_weighting_details 'w=1/[\s^2^(Fo^2^)+(0.0002P)^2^+23.2132P] where P=(Fo^2^+2Fc^2^)/3'
_refine_ls_weighting_scheme calc
_refine_ls_wR_factor_gt 0.2045
_refine_ls_wR_factor_ref 0.2296
_reflns_Friedel_coverage 0.000
_reflns_number_gt 5313
_reflns_number_total 17052
_reflns_threshold_expression 'I > 2\s(I)'
_cod_data_source_file d0sc03290e2.cif
_cod_data_source_block 1
_cod_original_cell_volume 5960.2(9)
_cod_database_code 1558809
_shelx_shelxl_version_number 2014/7
_shelx_space_group_comment
;
The symmetry employed for this shelxl refinement is uniquely defined
by the following loop, which should always be used as a source of
symmetry information in preference to the above space-group names.
They are only intended as comments.
;
_shelx_estimated_absorpt_t_min 0.746
_shelx_estimated_absorpt_t_max 0.860

loop_
_space_group_symop_operation_xyz
'x, y, z'
'-x, -y, -z'

loop_
_atom_site_label
_atom_site_type_symbol
_atom_site_fract_x
_atom_site_fract_y
_atom_site_fract_z
_atom_site_U_iso_or_equiv
_atom_site_adp_type
_atom_site_occupancy
_atom_site_site_symmetry_order
_atom_site_calc_flag
_atom_site_refinement_flags_posn
_atom_site_refinement_flags_adp
_atom_site_refinement_flags_occupancy
_atom_site_disorder_assembly
_atom_site_disorder_group
Cd1 Cd 0.69602(6) 0.52747(8) 0.07923(7) 0.1381(5) Uani 1 1 d . U . . .
Cd2 Cd 0.05413(7) 0.86359(7) 0.70546(10) 0.1888(8) Uani 1 1 d . U . . .
S1 S 0.4587(2) 0.4967(3) 0.3679(3) 0.1581(18) Uani 1 1 d . U . . .
S2 S 0.3739(2) 0.5869(3) 0.5320(3) 0.1640(19) Uani 1 1 d . U . . .
S3 S 0.3567(2) 0.8479(3) 0.4972(3) 0.172(2) Uani 1 1 d . U . . .
S4 S 0.5179(3) 0.7931(3) 0.2335(3) 0.1655(19) Uani 1 1 d . U . . .
S5 S 0.3504(2) 0.6180(2) 0.2044(3) 0.1437(16) Uani 1 1 d . U . . .
S6 S 0.1782(2) 0.8118(3) 0.3972(4) 0.178(2) Uani 1 1 d . U . . .
N1 N 0.6412(7) 0.4738(9) 0.0073(8) 0.144(4) Uani 1 1 d . U . . .
N2 N 0.5834(6) 0.4571(7) 0.1530(7) 0.124(3) Uani 1 1 d . U . . .
N3 N 0.1742(6) 0.7708(7) 0.6932(8) 0.153(4) Uani 1 1 d . U . . .
N4 N 0.1485(8) 0.8976(9) 0.7540(10) 0.194(4) Uani 1 1 d . U . . .
N5 N -0.0338(7) 0.9621(8) 0.6577(11) 0.200(4) Uani 1 1 d . U . . .
N6 N 0.1231(8) 0.9403(7) 0.6021(10) 0.184(4) Uani 1 1 d . U . . .
N7 N 0.6844(8) 0.5863(8) 0.1817(7) 0.130(3) Uani 1 1 d . U . . .
N8 N 0.7663(6) 0.4471(8) 0.1560(7) 0.131(3) Uani 1 1 d . U . . .
N9 N 0.7400(7) 0.6441(9) 0.0201(8) 0.165(4) Uani 1 1 d . U . . .
N10 N 0.5847(7) 0.6262(8) 0.0633(7) 0.143(4) Uani 1 1 d . U . . .
N11 N 0.0325(7) 0.8034(7) 0.6089(9) 0.157(3) Uani 1 1 d . U . . .
N12 N -0.0154(7) 0.7596(8) 0.7521(11) 0.170(4) Uani 1 1 d . U . . .
N13 N -0.0294(8) 0.9072(8) 0.8126(11) 0.206(4) Uani 1 1 d D U . . .
N14 N 0.8192(7) 0.4766(10) -0.0041(9) 0.162(4) Uani 1 1 d . U . . .
C1 C 0.8082(10) 0.4981(12) -0.0775(10) 0.187(6) Uani 1 1 d . U . . .
H1A H 0.8589 0.4878 -0.1091 0.225 Uiso 1 1 calc R U . . .
H1B H 0.7910 0.5527 -0.0860 0.225 Uiso 1 1 calc R U . . .
C2 C 0.7491(9) 0.4573(12) -0.0957(9) 0.186(7) Uani 1 1 d . U . . .
H2A H 0.7558 0.4648 -0.1464 0.224 Uiso 1 1 calc R U . . .
H2B H 0.7606 0.4030 -0.0797 0.224 Uiso 1 1 calc R U . . .
C3 C 0.6664(9) 0.4837(11) -0.0645(10) 0.170(6) Uani 1 1 d . U . . .
H3A H 0.6560 0.5378 -0.0818 0.204 Uiso 1 1 calc R U . . .
H3B H 0.6335 0.4585 -0.0828 0.204 Uiso 1 1 calc R U . . .
C4 C 0.5912(9) 0.4312(10) 0.0345(10) 0.150(5) Uani 1 1 d . U . . .
H4 H 0.5753 0.4049 0.0057 0.180 Uiso 1 1 calc R U . . .
C5 C 0.5550(9) 0.4198(9) 0.1110(10) 0.135(5) Uani 1 1 d . U . . .
C6 C 0.4928(8) 0.3793(9) 0.1387(10) 0.146(5) Uani 1 1 d . U . . .
H6 H 0.4777 0.3485 0.1134 0.176 Uiso 1 1 calc R U . . .
C7 C 0.4545(8) 0.3873(9) 0.2061(10) 0.141(5) Uani 1 1 d . U . . .
H7 H 0.4100 0.3633 0.2250 0.169 Uiso 1 1 calc R U . . .
C8 C 0.4774(8) 0.4299(9) 0.2505(9) 0.131(4) Uani 1 1 d . U . . .
C9 C 0.5457(7) 0.4612(8) 0.2182(9) 0.126(4) Uani 1 1 d . U . . .
H9 H 0.5663 0.4869 0.2444 0.151 Uiso 1 1 calc R U . . .
C10 C 0.4288(7) 0.4454(9) 0.3150(9) 0.131(4) Uani 1 1 d . U . . .
C11 C 0.3558(7) 0.4296(8) 0.3404(9) 0.134(5) Uani 1 1 d . U . . .
H11 H 0.3323 0.4033 0.3170 0.161 Uiso 1 1 calc R U . . .
C12 C 0.3136(8) 0.4557(9) 0.4072(9) 0.136(4) Uani 1 1 d . U . . .
C13 C 0.2366(7) 0.4569(8) 0.4380(9) 0.125(4) Uani 1 1 d . U . . .
C14 C 0.1759(7) 0.4215(7) 0.4218(9) 0.139(5) Uani 1 1 d . U . . .
H14A H 0.1819 0.3669 0.4379 0.167 Uiso 1 1 calc R U . . .
H14B H 0.1765 0.4314 0.3719 0.167 Uiso 1 1 calc R U . . .
C15 C 0.1003(8) 0.4632(9) 0.4647(10) 0.154(6) Uani 1 1 d . U . . .
H15A H 0.0809 0.5094 0.4362 0.185 Uiso 1 1 calc R U . . .
H15B H 0.0593 0.4306 0.4798 0.185 Uiso 1 1 calc R U . . .
C16 C 0.1215(7) 0.4818(9) 0.5263(9) 0.153(6) Uani 1 1 d . U . . .
H16A H 0.1159 0.4401 0.5654 0.184 Uiso 1 1 calc R U . . .
H16B H 0.0885 0.5275 0.5412 0.184 Uiso 1 1 calc R U . . .
C17 C 0.2079(7) 0.4948(8) 0.5002(9) 0.129(4) Uani 1 1 d . U . . .
C18 C 0.2471(7) 0.5367(9) 0.5209(10) 0.140(4) Uani 1 1 d . U . . .
C19 C 0.3269(8) 0.5512(10) 0.4704(10) 0.159(4) Uani 1 1 d D U . . .
C20 C 0.3675(8) 0.4876(11) 0.4380(9) 0.158(4) Uani 1 1 d D U . . .
C21 C 0.3918(8) 0.4250(9) 0.5020(9) 0.166(6) Uani 1 1 d D U . . .
H21A H 0.3866 0.3752 0.4952 0.250 Uiso 1 1 calc R U . . .
H21B H 0.3578 0.4363 0.5456 0.250 Uiso 1 1 calc R U . . .
H21C H 0.4455 0.4265 0.5034 0.250 Uiso 1 1 calc R U . . .
C22 C 0.3201(9) 0.6209(10) 0.4103(10) 0.191(7) Uani 1 1 d D U . . .
H22A H 0.2899 0.6644 0.4301 0.286 Uiso 1 1 calc R U . . .
H22B H 0.2943 0.6087 0.3773 0.286 Uiso 1 1 calc R U . . .
H22C H 0.3719 0.6323 0.3866 0.286 Uiso 1 1 calc R U . . .
C23 C 0.2225(7) 0.5860(8) 0.5751(9) 0.134(5) Uani 1 1 d . U . . .
H23 H 0.1705 0.5948 0.5996 0.161 Uiso 1 1 calc R U . . .
C24 C 0.2784(7) 0.6166(9) 0.5867(10) 0.145(5) Uani 1 1 d . U . . .
C25 C 0.2690(7) 0.6696(9) 0.6332(10) 0.141(5) Uani 1 1 d . U . . .
C26 C 0.1903(7) 0.7130(8) 0.6539(9) 0.142(5) Uani 1 1 d . U . . .
H26 H 0.1487 0.7005 0.6393 0.171 Uiso 1 1 calc R U . . .
C27 C 0.3282(8) 0.6875(9) 0.6581(9) 0.141(5) Uani 1 1 d . U . . .
H27 H 0.3792 0.6625 0.6454 0.170 Uiso 1 1 calc R U . . .
C28 C 0.3136(8) 0.7420(9) 0.7020(10) 0.154(5) Uani 1 1 d . U . . .
H28 H 0.3525 0.7510 0.7224 0.185 Uiso 1 1 calc R U . . .
C29 C 0.2351(8) 0.7839(9) 0.7141(10) 0.152(5) Uani 1 1 d . U . . .
C30 C 0.2182(10) 0.8499(10) 0.7504(11) 0.176(6) Uani 1 1 d . U . . .
H30 H 0.2561 0.8597 0.7716 0.212 Uiso 1 1 calc R U . . .
C31 C 0.1406(10) 0.9673(10) 0.7821(12) 0.216(7) Uani 1 1 d . U . . .
H31A H 0.1291 1.0105 0.7468 0.259 Uiso 1 1 calc R U . . .
H31B H 0.1903 0.9713 0.7929 0.259 Uiso 1 1 calc R U . . .
C32 C 0.0751(10) 0.9706(10) 0.8489(12) 0.225(8) Uani 1 1 d . U . . .
H32A H 0.0760 1.0142 0.8703 0.270 Uiso 1 1 calc R U . . .
H32B H 0.0819 0.9246 0.8828 0.270 Uiso 1 1 calc R U . . .
C33 C -0.0085(10) 0.9781(9) 0.8241(12) 0.233(7) Uani 1 1 d D U . . .
H33A H -0.0506 0.9994 0.8595 0.280 Uiso 1 1 calc R U . . .
H33B H -0.0063 1.0143 0.7808 0.280 Uiso 1 1 calc R U . . .
C34 C -0.1141(9) 0.9193(11) 0.8139(13) 0.228(7) Uani 1 1 d D U . . .
H34A H -0.1429 0.9278 0.8606 0.273 Uiso 1 1 calc R U . . .
H34B H -0.1283 0.8733 0.8049 0.273 Uiso 1 1 calc R U . . .
C35 C -0.1407(10) 0.9892(13) 0.7582(14) 0.237(9) Uani 1 1 d . U . . .
H35A H -0.1975 1.0022 0.7713 0.285 Uiso 1 1 calc R U . . .
H35B H -0.1175 1.0327 0.7615 0.285 Uiso 1 1 calc R U . . .
C36 C -0.1196(11) 0.9769(13) 0.6842(13) 0.233(8) Uani 1 1 d . U . . .
H36A H -0.1412 1.0216 0.6553 0.280 Uiso 1 1 calc R U . . .
H36B H -0.1431 0.9339 0.6800 0.280 Uiso 1 1 calc R U . . .
C37 C -0.0085(10) 1.0107(10) 0.6067(13) 0.228(8) Uani 1 1 d . U . . .
H37 H -0.0425 1.0532 0.5920 0.273 Uiso 1 1 calc R U . . .
C38 C 0.0779(11) 1.0004(10) 0.5688(15) 0.215(7) Uani 1 1 d . U . . .
C39 C 0.1091(11) 1.0458(11) 0.5101(14) 0.227(8) Uani 1 1 d . U . . .
H39 H 0.0793 1.0899 0.4924 0.272 Uiso 1 1 calc R U . . .
C40 C 0.1879(11) 1.0251(11) 0.4761(13) 0.210(8) Uani 1 1 d . U . . .
H40 H 0.2088 1.0520 0.4326 0.252 Uiso 1 1 calc R U . . .
C41 C 0.2336(11) 0.9646(10) 0.5078(13) 0.185(6) Uani 1 1 d . U . . .
C42 C 0.1990(9) 0.9230(9) 0.5714(11) 0.164(6) Uani 1 1 d . U . . .
H42 H 0.2296 0.8821 0.5931 0.196 Uiso 1 1 calc R U . . .
C43 C 0.3164(10) 0.9410(9) 0.4761(12) 0.186(6) Uani 1 1 d . U . . .
C44 C 0.3721(9) 0.9825(9) 0.4350(11) 0.179(7) Uani 1 1 d . U . . .
H44 H 0.3618 1.0345 0.4192 0.215 Uiso 1 1 calc R U . . .
C45 C 0.4466(9) 0.9399(9) 0.4186(11) 0.157(6) Uani 1 1 d . U . . .
C46 C 0.4484(8) 0.8663(10) 0.4486(10) 0.154(6) Uani 1 1 d . U . . .
C47 C 0.5157(8) 0.8004(9) 0.4519(10) 0.173(7) Uani 1 1 d . U . . .
H47A H 0.5053 0.7682 0.4968 0.260 Uiso 1 1 calc R U . . .
H47B H 0.5642 0.8202 0.4459 0.260 Uiso 1 1 calc R U . . .
H47C H 0.5198 0.7713 0.4153 0.260 Uiso 1 1 calc R U . . .
C48 C 0.5202(10) 0.9728(9) 0.3784(12) 0.168(6) Uani 1 1 d . U . . .
C49 C 0.5396(10) 1.0443(10) 0.3953(11) 0.208(8) Uani 1 1 d . U . . .
H49A H 0.5444 1.0379 0.4439 0.250 Uiso 1 1 calc R U . . .
H49B H 0.5003 1.0879 0.3862 0.250 Uiso 1 1 calc R U . . .
C50 C 0.6194(10) 1.0525(11) 0.3441(11) 0.208(8) Uani 1 1 d . U . . .
H50A H 0.6169 1.1032 0.3165 0.250 Uiso 1 1 calc R U . . .
H50B H 0.6600 1.0469 0.3707 0.250 Uiso 1 1 calc R U . . .
C51 C 0.6406(9) 0.9951(9) 0.2966(10) 0.178(7) Uani 1 1 d . U . . .
H51A H 0.6897 0.9628 0.3019 0.213 Uiso 1 1 calc R U . . .
H51B H 0.6450 1.0190 0.2478 0.213 Uiso 1 1 calc R U . . .
C52 C 0.5686(9) 0.9489(10) 0.3224(11) 0.159(5) Uani 1 1 d . U . . .
C53 C 0.5659(9) 0.8839(9) 0.2916(10) 0.144(5) Uani 1 1 d . U . . .
C54 C 0.6236(8) 0.8166(9) 0.2880(9) 0.140(5) Uani 1 1 d . U . . .
H54 H 0.6696 0.8122 0.3042 0.168 Uiso 1 1 calc R U . . .
C55 C 0.6079(8) 0.7595(10) 0.2597(9) 0.138(4) Uani 1 1 d . U . . .
C56 C 0.5047(9) 0.8761(9) 0.2643(10) 0.157(5) Uani 1 1 d . U . . .
C57 C 0.4319(9) 0.9342(9) 0.2575(11) 0.196(8) Uani 1 1 d . U . . .
H57A H 0.4192 0.9354 0.2129 0.295 Uiso 1 1 calc R U . . .
H57B H 0.4422 0.9837 0.2606 0.295 Uiso 1 1 calc R U . . .
H57C H 0.3884 0.9201 0.2947 0.295 Uiso 1 1 calc R U . . .
C58 C 0.6505(9) 0.6885(10) 0.2481(10) 0.131(4) Uani 1 1 d . U . . .
C59 C 0.7009(9) 0.6487(10) 0.2936(10) 0.148(5) Uani 1 1 d . U . . .
H59 H 0.7081 0.6691 0.3307 0.177 Uiso 1 1 calc R U . . .
C60 C 0.7384(9) 0.5777(10) 0.2790(10) 0.147(5) Uani 1 1 d . U . . .
H60 H 0.7708 0.5496 0.3082 0.176 Uiso 1 1 calc R U . . .
C61 C 0.7308(10) 0.5468(10) 0.2247(10) 0.132(4) Uani 1 1 d . U . . .
C62 C 0.6476(8) 0.6519(9) 0.1938(9) 0.131(4) Uani 1 1 d . U . . .
H62 H 0.6157 0.6775 0.1630 0.158 Uiso 1 1 calc R U . . .
C63 C 0.7704(8) 0.4720(10) 0.2082(9) 0.133(4) Uani 1 1 d . U . . .
H63 H 0.8002 0.4416 0.2388 0.160 Uiso 1 1 calc R U . . .
C64 C 0.7998(8) 0.3677(9) 0.1490(9) 0.151(5) Uani 1 1 d . U . . .
H64A H 0.7586 0.3401 0.1462 0.181 Uiso 1 1 calc R U . . .
H64B H 0.8204 0.3434 0.1902 0.181 Uiso 1 1 calc R U . . .
C65 C 0.8659(9) 0.3637(10) 0.0831(9) 0.159(5) Uani 1 1 d . U . . .
H65A H 0.9066 0.3915 0.0867 0.191 Uiso 1 1 calc R U . . .
H65B H 0.8892 0.3108 0.0823 0.191 Uiso 1 1 calc R U . . .
C66 C 0.8421(10) 0.3941(12) 0.0169(11) 0.172(5) Uani 1 1 d . U . . .
H66A H 0.7979 0.3692 0.0166 0.206 Uiso 1 1 calc R U . . .
H66B H 0.8852 0.3774 -0.0201 0.206 Uiso 1 1 calc R U . . .
C67 C 0.8854(9) 0.5125(12) 0.0033(11) 0.186(6) Uani 1 1 d . U . . .
H67A H 0.8876 0.5036 0.0526 0.223 Uiso 1 1 calc R U . . .
H67B H 0.9343 0.4872 -0.0220 0.223 Uiso 1 1 calc R U . . .
C68 C 0.8810(10) 0.5923(12) -0.0215(13) 0.204(8) Uani 1 1 d . U . . .
H68A H 0.8733 0.5996 -0.0692 0.245 Uiso 1 1 calc R U . . .
H68B H 0.9330 0.6051 -0.0251 0.245 Uiso 1 1 calc R U . . .
C69 C 0.8227(9) 0.6529(11) 0.0144(11) 0.204(7) Uani 1 1 d . U . . .
H69A H 0.8315 0.6506 0.0611 0.245 Uiso 1 1 calc R U . . .
H69B H 0.8321 0.7028 -0.0120 0.245 Uiso 1 1 calc R U . . .
C70 C 0.6888(10) 0.6999(12) 0.0031(10) 0.176(6) Uani 1 1 d . U . . .
H70 H 0.7054 0.7449 -0.0231 0.212 Uiso 1 1 calc R U . . .
C71 C 0.6024(10) 0.6939(12) 0.0246(10) 0.146(5) Uani 1 1 d . U . . .
C72 C 0.5496(11) 0.7563(11) 0.0134(10) 0.168(6) Uani 1 1 d . U . . .
H72 H 0.5665 0.7985 -0.0180 0.202 Uiso 1 1 calc R U . . .
C73 C 0.4693(10) 0.7595(10) 0.0478(9) 0.161(6) Uani 1 1 d . U . . .
H73 H 0.4330 0.8036 0.0441 0.193 Uiso 1 1 calc R U . . .
C74 C 0.4491(9) 0.6889(10) 0.0887(10) 0.145(5) Uani 1 1 d . U . . .
C75 C 0.5066(8) 0.6296(10) 0.0923(9) 0.143(5) Uani 1 1 d . U . . .
H75 H 0.4906 0.5843 0.1183 0.172 Uiso 1 1 calc R U . . .
C76 C 0.3680(9) 0.6858(10) 0.1309(10) 0.153(5) Uani 1 1 d . U . . .
C77 C 0.2980(9) 0.7313(9) 0.1200(9) 0.146(5) Uani 1 1 d . U . . .
H77 H 0.2950 0.7706 0.0823 0.175 Uiso 1 1 calc R U . . .
C78 C 0.2317(9) 0.7107(10) 0.1732(11) 0.148(5) Uani 1 1 d . U . . .
C79 C 0.2492(8) 0.6536(10) 0.2230(11) 0.149(5) Uani 1 1 d . U . . .
C80 C 0.1960(8) 0.6102(8) 0.2828(9) 0.164(7) Uani 1 1 d . U . . .
H80A H 0.1935 0.5617 0.2712 0.246 Uiso 1 1 calc R U . . .
H80B H 0.1441 0.6388 0.2908 0.246 Uiso 1 1 calc R U . . .
H80C H 0.2166 0.6025 0.3246 0.246 Uiso 1 1 calc R U . . .
C81 C 0.1506(10) 0.7526(10) 0.1775(13) 0.164(5) Uani 1 1 d . U . . .
C82 C 0.1138(9) 0.7609(9) 0.1143(11) 0.185(5) Uani 1 1 d . U . . .
H82A H 0.1021 0.7126 0.1079 0.222 Uiso 1 1 calc R U . . .
H82B H 0.1467 0.7835 0.0714 0.222 Uiso 1 1 calc R U . . .
C83 C 0.0368(10) 0.8164(12) 0.1390(12) 0.204(7) Uani 1 1 d . U . . .
H83A H 0.0440 0.8687 0.1185 0.244 Uiso 1 1 calc R U . . .
H83B H -0.0072 0.8039 0.1243 0.244 Uiso 1 1 calc R U . . .
C84 C 0.0203(10) 0.8073(11) 0.2200(12) 0.192(6) Uani 1 1 d . U . . .
H84A H -0.0004 0.8556 0.2365 0.230 Uiso 1 1 calc R U . . .
H84B H -0.0159 0.7708 0.2421 0.230 Uiso 1 1 calc R U . . .
C85 C 0.1028(11) 0.7778(11) 0.2328(14) 0.176(5) Uani 1 1 d . U . . .
C86 C 0.1179(10) 0.7881(10) 0.2962(13) 0.167(4) Uani 1 1 d . U . . .
C87 C 0.0607(9) 0.7756(9) 0.3643(12) 0.166(4) Uani 1 1 d . U . . .
H87 H 0.0106 0.7642 0.3670 0.199 Uiso 1 1 calc R U . . .
C88 C 0.1847(9) 0.8076(10) 0.3121(14) 0.185(5) Uani 1 1 d . U . . .
C89 C 0.2585(8) 0.8290(10) 0.2596(10) 0.205(7) Uani 1 1 d . U . . .
H89A H 0.2528 0.8833 0.2452 0.307 Uiso 1 1 calc R U . . .
H89B H 0.2662 0.8043 0.2193 0.307 Uiso 1 1 calc R U . . .
H89C H 0.3032 0.8130 0.2811 0.307 Uiso 1 1 calc R U . . .
C90 C 0.0854(9) 0.7816(10) 0.4232(14) 0.168(4) Uani 1 1 d . U . . .
C91 C 0.0444(9) 0.7753(9) 0.4978(13) 0.161(4) Uani 1 1 d . U . . .
C92 C 0.0648(9) 0.8115(9) 0.5428(12) 0.170(5) Uani 1 1 d . U . . .
H92 H 0.1035 0.8432 0.5255 0.204 Uiso 1 1 calc R U . . .
C93 C -0.0137(9) 0.7236(11) 0.5232(12) 0.177(6) Uani 1 1 d . U . . .
H93 H -0.0289 0.6985 0.4931 0.212 Uiso 1 1 calc R U . . .
C94 C -0.0443(11) 0.7141(11) 0.5921(12) 0.186(6) Uani 1 1 d . U . . .
H94 H -0.0827 0.6823 0.6112 0.223 Uiso 1 1 calc R U . . .
C95 C -0.0189(10) 0.7517(10) 0.6355(13) 0.166(5) Uani 1 1 d . U . . .
C96 C -0.0415(10) 0.7319(11) 0.7080(13) 0.174(6) Uani 1 1 d . U . . .
H96 H -0.0771 0.6971 0.7257 0.209 Uiso 1 1 calc R U . . .
C97 C -0.0227(12) 0.7296(12) 0.8255(12) 0.202(6) Uani 1 1 d . U . . .
H97A H 0.0297 0.7062 0.8315 0.242 Uiso 1 1 calc R U . . .
H97B H -0.0542 0.6884 0.8352 0.242 Uiso 1 1 calc R U . . .
C98 C -0.0550(11) 0.7758(10) 0.8815(12) 0.213(7) Uani 1 1 d . U . . .
H98A H -0.0493 0.7433 0.9256 0.256 Uiso 1 1 calc R U . . .
H98B H -0.1111 0.7895 0.8834 0.256 Uiso 1 1 calc R U . . .
C99 C -0.0218(10) 0.8486(11) 0.8789(12) 0.208(5) Uani 1 1 d . U . . .
H99A H 0.0335 0.8357 0.8809 0.250 Uiso 1 1 calc R U . . .
H99B H -0.0492 0.8716 0.9200 0.250 Uiso 1 1 calc R U . . .
S7 S -0.0232(3) 0.4746(3) 0.2307(3) 0.1587(19) Uani 1 1 d . U . . .
F1 F 0.0331(7) 0.6006(6) 0.2086(9) 0.255(6) Uani 1 1 d . U . . .
F2 F 0.0143(9) 0.5375(11) 0.3180(8) 0.300(7) Uani 1 1 d . U . . .
F3 F -0.0894(8) 0.5982(9) 0.2760(12) 0.374(10) Uani 1 1 d . U . . .
O1 O 0.0644(7) 0.4437(6) 0.2221(8) 0.217(6) Uani 1 1 d . U . . .
O2 O -0.0496(10) 0.4973(10) 0.1708(8) 0.264(8) Uani 1 1 d . U . . .
O3 O -0.0734(5) 0.4331(7) 0.2877(6) 0.162(4) Uani 1 1 d . U . . .
C100 C -0.0175(14) 0.5614(14) 0.2625(16) 0.213(6) Uani 1 1 d . U . . .
S8 S 0.8140(3) 0.7529(4) 0.3987(5) 0.228(3) Uani 1 1 d D U . . .
F4 F 0.8700(8) 0.8721(7) 0.3702(9) 0.279(7) Uani 1 1 d D U . . .
F5 F 0.8069(8) 0.8022(8) 0.5028(7) 0.282(6) Uani 1 1 d D U . . .
F6 F 0.7361(8) 0.8784(9) 0.4130(11) 0.333(8) Uani 1 1 d D U . . .
O4 O 0.8885(6) 0.7089(7) 0.3982(8) 0.202(5) Uani 1 1 d D U . . .
O5 O 0.8172(7) 0.8074(10) 0.3138(7) 0.269(7) Uani 1 1 d D U . . .
O6 O 0.7400(6) 0.7275(8) 0.4270(7) 0.205(6) Uani 1 1 d D U . . .
C103 C 0.8083(11) 0.8329(13) 0.4297(9) 0.245(6) Uani 1 1 d D U . . .
S9 S 0.2828(4) 1.2564(6) 0.2020(5) 0.264(4) Uani 1 1 d D U . . .
F7 F 0.3941(10) 1.1597(9) 0.2421(11) 0.340(8) Uani 1 1 d D U . . .
F8 F 0.3527(14) 1.1334(11) 0.1680(13) 0.411(10) Uani 1 1 d D U . . .
F9 F 0.2545(13) 1.1611(15) 0.2865(12) 0.457(12) Uani 1 1 d D U . . .
O7 O 0.3505(9) 1.2876(12) 0.1475(9) 0.317(9) Uani 1 1 d D U . . .
O8 O 0.2149(8) 1.2494(10) 0.1749(9) 0.286(8) Uani 1 1 d D U . . .
O9 O 0.2678(11) 1.2894(13) 0.2738(12) 0.356(11) Uani 1 1 d D U . . .
C104 C 0.3189(12) 1.1643(10) 0.2298(12) 0.390(11) Uani 1 1 d D U . . .
S10 S 0.2719(7) 0.8460(9) -0.0731(8) 0.442(9) Uani 1 1 d D U . . .
F10 F 0.3316(13) 0.7168(11) -0.0601(14) 0.495(13) Uani 1 1 d D U . . .
F11 F 0.3795(13) 0.7919(16) -0.1715(11) 0.456(12) Uani 1 1 d D U . . .
F12 F 0.4267(9) 0.8200(14) -0.1129(13) 0.417(12) Uani 1 1 d D U . . .
O10 O 0.2106(13) 0.8167(19) -0.0933(18) 0.490(15) Uani 1 1 d D U . . .
O11 O 0.2830(16) 0.8788(19) -0.0096(14) 0.524(17) Uani 1 1 d D U . . .
O12 O 0.2901(19) 0.9195(13) -0.1277(16) 0.559(16) Uani 1 1 d D U . . .
C0AA C 0.3560(10) 0.7871(11) -0.0967(13) 0.462(13) Uani 1 1 d D U . . .
N15 N 0.5010(8) 0.7476(9) 0.6526(12) 0.227(9) Uani 1 1 d . U . . .
C101 C 0.5652(11) 0.7567(11) 0.6244(12) 0.189(9) Uani 1 1 d . U . . .
C102 C 0.6461(9) 0.7685(10) 0.5870(11) 0.203(9) Uani 1 1 d . U . . .
H10A H 0.6445 0.8035 0.5441 0.305 Uiso 1 1 calc R U . . .
H10B H 0.6760 0.7206 0.5764 0.305 Uiso 1 1 calc R U . . .
H10C H 0.6705 0.7890 0.6162 0.305 Uiso 1 1 calc R U . . .

loop_
_atom_site_aniso_label
_atom_site_aniso_U_11
_atom_site_aniso_U_22
_atom_site_aniso_U_33
_atom_site_aniso_U_23
_atom_site_aniso_U_13
_atom_site_aniso_U_12
Cd1 0.0724(6) 0.1759(12) 0.1674(11) -0.0456(9) 0.0057(7) -0.0444(7)
Cd2 0.0921(8) 0.1058(9) 0.355(2) -0.0493(11) 0.0071(10) -0.0407(6)
S1 0.068(2) 0.200(5) 0.212(5) -0.064(4) 0.006(3) -0.046(2)
S2 0.075(2) 0.160(4) 0.256(5) -0.050(4) -0.002(3) -0.043(2)
S3 0.114(3) 0.115(3) 0.283(6) -0.042(4) -0.002(4) -0.047(2)
S4 0.123(3) 0.142(4) 0.260(6) -0.056(4) -0.063(4) -0.035(3)
S5 0.090(2) 0.129(3) 0.214(5) -0.030(3) -0.026(3) -0.028(2)
S6 0.085(3) 0.121(3) 0.335(7) -0.052(5) -0.034(4) -0.033(2)
N1 0.080(7) 0.194(11) 0.167(7) -0.053(9) -0.013(6) -0.033(6)
N2 0.058(5) 0.144(8) 0.172(8) -0.029(7) -0.007(5) -0.038(5)
N3 0.086(5) 0.123(7) 0.257(14) -0.042(6) -0.017(6) -0.050(5)
N4 0.118(7) 0.136(10) 0.331(12) -0.080(9) 0.011(8) -0.061(6)
N5 0.097(6) 0.104(7) 0.380(12) -0.050(7) 0.004(7) -0.026(5)
N6 0.104(7) 0.094(8) 0.344(10) -0.042(7) -0.001(7) -0.044(6)
N7 0.111(9) 0.110(8) 0.169(7) -0.025(7) -0.004(6) -0.047(6)
N8 0.066(6) 0.162(8) 0.181(8) -0.074(6) -0.008(6) -0.030(5)
N9 0.095(6) 0.203(8) 0.178(10) -0.027(8) 0.043(8) -0.073(6)
N10 0.089(5) 0.152(7) 0.191(12) -0.024(7) -0.014(7) -0.050(5)
N11 0.084(8) 0.058(6) 0.316(8) 0.004(8) -0.036(8) -0.023(5)
N12 0.076(7) 0.123(8) 0.305(10) -0.036(8) -0.006(10) -0.043(6)
N13 0.108(6) 0.123(9) 0.372(9) -0.060(7) 0.016(8) -0.048(7)
N14 0.086(6) 0.222(10) 0.180(8) -0.061(10) 0.015(6) -0.052(7)
C1 0.119(11) 0.272(17) 0.170(9) -0.065(12) 0.028(8) -0.075(12)
C2 0.110(10) 0.28(2) 0.171(12) -0.066(14) 0.008(9) -0.056(12)
C3 0.110(9) 0.232(17) 0.176(9) -0.071(13) 0.006(10) -0.051(11)
C4 0.108(11) 0.151(14) 0.192(10) -0.057(11) -0.003(9) -0.029(8)
C5 0.101(10) 0.131(11) 0.183(10) -0.036(10) -0.021(8) -0.042(7)
C6 0.078(9) 0.166(13) 0.209(12) -0.067(11) -0.009(9) -0.044(8)
C7 0.076(9) 0.138(12) 0.207(12) -0.041(10) -0.004(8) -0.030(8)
C8 0.068(7) 0.140(12) 0.182(10) -0.029(9) -0.005(7) -0.035(7)
C9 0.065(7) 0.138(11) 0.169(10) -0.041(10) 0.003(7) -0.019(7)
C10 0.065(7) 0.134(11) 0.187(10) -0.027(9) 0.001(6) -0.035(7)
C11 0.072(7) 0.131(11) 0.194(12) -0.028(10) -0.001(7) -0.034(7)
C12 0.069(6) 0.145(11) 0.180(11) -0.010(8) 0.002(6) -0.033(7)
C13 0.064(5) 0.117(10) 0.170(11) 0.012(8) -0.009(6) -0.013(7)
C14 0.070(7) 0.101(10) 0.227(13) -0.017(9) 0.016(8) -0.037(7)
C15 0.071(7) 0.123(11) 0.259(17) -0.047(12) 0.016(9) -0.041(7)
C16 0.064(7) 0.132(12) 0.249(15) -0.042(11) 0.016(8) -0.031(7)
C17 0.067(7) 0.106(10) 0.193(12) -0.007(8) 0.006(7) -0.026(6)
C18 0.062(6) 0.118(11) 0.227(13) -0.023(8) -0.001(7) -0.027(6)
C19 0.079(8) 0.155(10) 0.234(11) -0.035(7) 0.004(7) -0.041(7)
C20 0.072(7) 0.190(12) 0.205(10) -0.052(7) -0.004(7) -0.016(8)
C21 0.085(10) 0.171(13) 0.239(13) -0.020(11) -0.031(9) -0.026(9)
C22 0.113(12) 0.174(12) 0.274(15) 0.030(13) -0.036(12) -0.071(10)
C23 0.066(6) 0.096(10) 0.228(14) -0.018(8) -0.006(7) -0.024(7)
C24 0.061(6) 0.113(10) 0.254(13) -0.035(8) -0.002(7) -0.033(7)
C25 0.063(6) 0.117(10) 0.235(14) -0.018(8) -0.012(7) -0.036(6)
C26 0.071(6) 0.117(10) 0.226(15) -0.025(9) 0.015(8) -0.047(6)
C27 0.081(7) 0.121(11) 0.219(16) -0.011(9) -0.023(9) -0.035(7)
C28 0.085(7) 0.112(11) 0.264(17) -0.022(9) -0.015(10) -0.047(7)
C29 0.081(6) 0.112(10) 0.262(16) -0.029(9) -0.003(9) -0.053(6)
C30 0.122(9) 0.139(12) 0.276(18) -0.064(11) -0.003(11) -0.059(7)
C31 0.131(10) 0.126(11) 0.38(2) -0.089(13) 0.033(11) -0.067(9)
C32 0.128(11) 0.139(13) 0.40(2) -0.109(14) 0.041(11) -0.060(11)
C33 0.133(9) 0.141(11) 0.406(19) -0.091(11) 0.042(13) -0.056(11)
C34 0.103(8) 0.152(14) 0.403(19) -0.059(14) 0.013(10) -0.026(10)
C35 0.094(11) 0.142(15) 0.43(2) -0.047(16) 0.033(12) -0.012(11)
C36 0.098(8) 0.150(15) 0.421(19) -0.027(17) -0.002(12) -0.031(9)
C37 0.112(9) 0.105(12) 0.43(2) -0.029(10) 0.010(11) -0.022(8)
C38 0.114(9) 0.085(11) 0.410(18) -0.020(10) 0.007(10) -0.030(7)
C39 0.132(11) 0.117(13) 0.39(2) -0.011(11) 0.007(12) -0.020(9)
C40 0.131(11) 0.120(13) 0.353(19) -0.023(12) -0.006(12) -0.031(9)
C41 0.109(8) 0.104(11) 0.331(17) -0.034(11) -0.007(9) -0.044(6)
C42 0.097(8) 0.095(10) 0.304(15) -0.059(10) -0.014(8) -0.038(7)
C43 0.117(8) 0.106(8) 0.321(17) -0.039(11) 0.006(10) -0.047(6)
C44 0.119(8) 0.110(8) 0.305(19) -0.047(11) 0.000(11) -0.055(7)
C45 0.106(8) 0.112(9) 0.269(15) -0.057(10) -0.014(9) -0.060(6)
C46 0.091(7) 0.130(9) 0.246(16) -0.031(11) -0.022(9) -0.047(6)
C47 0.102(8) 0.162(13) 0.24(2) 0.008(15) -0.032(12) -0.037(8)
C48 0.120(9) 0.117(11) 0.269(16) -0.052(9) -0.002(9) -0.058(8)
C49 0.165(13) 0.156(13) 0.309(19) -0.085(12) 0.038(12) -0.103(11)
C50 0.163(13) 0.180(15) 0.29(2) -0.093(12) 0.042(12) -0.113(12)
C51 0.137(11) 0.140(13) 0.272(18) -0.067(11) 0.004(10) -0.087(10)
C52 0.109(10) 0.125(10) 0.251(15) -0.045(9) -0.015(8) -0.056(8)
C53 0.097(9) 0.118(9) 0.232(14) -0.035(9) -0.030(9) -0.049(6)
C54 0.096(8) 0.140(10) 0.191(14) -0.044(10) -0.010(8) -0.043(7)
C55 0.088(8) 0.141(9) 0.193(13) -0.049(9) -0.009(8) -0.041(6)
C56 0.108(9) 0.128(10) 0.255(17) -0.043(11) -0.049(10) -0.037(6)
C57 0.125(12) 0.139(13) 0.35(3) -0.049(16) -0.082(15) -0.022(8)
C58 0.090(9) 0.134(10) 0.171(13) -0.039(8) 0.001(8) -0.046(6)
C59 0.122(12) 0.143(11) 0.194(14) -0.058(10) -0.028(9) -0.034(8)
C60 0.123(11) 0.140(11) 0.181(13) -0.045(9) -0.014(10) -0.030(8)
C61 0.112(11) 0.130(10) 0.154(11) -0.037(8) 0.007(8) -0.046(7)
C62 0.101(10) 0.127(10) 0.177(12) -0.040(8) -0.009(9) -0.055(7)
C63 0.084(9) 0.150(10) 0.177(11) -0.055(8) -0.013(9) -0.034(7)
C64 0.091(9) 0.167(10) 0.203(12) -0.075(9) -0.008(8) -0.025(8)
C65 0.107(11) 0.177(13) 0.204(14) -0.094(11) -0.002(9) -0.021(10)
C66 0.092(10) 0.226(11) 0.204(12) -0.092(12) 0.010(10) -0.033(9)
C67 0.092(8) 0.249(13) 0.219(16) -0.072(16) 0.021(10) -0.067(11)
C68 0.087(9) 0.241(15) 0.28(2) -0.062(16) 0.016(12) -0.066(11)
C69 0.101(8) 0.235(14) 0.263(19) -0.054(14) 0.040(11) -0.081(9)
C70 0.125(8) 0.191(12) 0.195(16) -0.021(12) 0.025(12) -0.066(8)
C71 0.112(7) 0.181(11) 0.146(13) -0.018(11) -0.014(9) -0.050(6)
C72 0.148(9) 0.159(12) 0.179(15) 0.000(12) -0.004(12) -0.048(8)
C73 0.140(9) 0.144(11) 0.180(15) -0.009(11) -0.006(11) -0.027(9)
C74 0.105(7) 0.140(11) 0.191(13) -0.016(10) -0.030(9) -0.032(7)
C75 0.093(6) 0.141(11) 0.193(14) -0.005(11) -0.029(10) -0.037(6)
C76 0.098(6) 0.142(12) 0.221(13) -0.026(9) -0.025(8) -0.040(7)
C77 0.111(7) 0.135(12) 0.205(13) -0.026(9) -0.044(8) -0.038(8)
C78 0.098(6) 0.110(11) 0.243(15) -0.027(9) -0.038(8) -0.035(6)
C79 0.086(7) 0.116(12) 0.233(15) -0.025(9) -0.012(8) -0.019(7)
C80 0.091(9) 0.133(13) 0.257(18) -0.013(12) -0.016(10) -0.034(9)
C81 0.099(7) 0.099(10) 0.295(13) -0.004(11) -0.047(8) -0.039(7)
C82 0.118(11) 0.115(12) 0.329(13) -0.010(13) -0.075(10) -0.023(8)
C83 0.113(11) 0.135(14) 0.356(17) -0.003(18) -0.067(13) -0.017(9)
C84 0.102(8) 0.126(13) 0.355(17) -0.027(17) -0.066(11) -0.026(9)
C85 0.090(8) 0.112(12) 0.324(11) -0.020(12) -0.040(8) -0.031(8)
C86 0.084(8) 0.096(10) 0.322(10) -0.032(13) -0.038(8) -0.024(8)
C87 0.083(8) 0.089(10) 0.324(10) -0.024(14) -0.042(9) -0.023(8)
C88 0.084(8) 0.136(12) 0.339(11) -0.054(15) -0.026(9) -0.031(9)
C89 0.092(9) 0.162(16) 0.357(15) -0.081(17) 0.003(12) -0.037(10)
C90 0.077(8) 0.102(10) 0.324(9) -0.014(13) -0.049(9) -0.024(8)
C91 0.074(8) 0.084(10) 0.322(9) -0.008(11) -0.047(9) -0.022(7)
C92 0.082(10) 0.078(10) 0.341(10) -0.040(12) -0.004(12) -0.033(7)
C93 0.092(11) 0.129(12) 0.318(13) -0.017(15) -0.052(12) -0.047(8)
C94 0.124(14) 0.122(13) 0.318(13) -0.009(15) -0.048(13) -0.061(10)
C95 0.095(10) 0.089(11) 0.307(12) -0.011(12) -0.028(12) -0.036(7)
C96 0.089(11) 0.121(12) 0.311(12) -0.013(13) -0.034(13) -0.047(8)
C97 0.162(15) 0.148(15) 0.294(13) -0.054(9) 0.007(15) -0.075(12)
C98 0.171(15) 0.128(12) 0.325(14) -0.067(11) 0.030(16) -0.061(11)
C99 0.128(11) 0.146(12) 0.354(10) -0.074(10) -0.003(12) -0.057(10)
S7 0.138(4) 0.130(4) 0.204(6) -0.034(4) 0.002(4) -0.053(3)
F1 0.193(10) 0.155(9) 0.430(16) -0.022(11) -0.056(11) -0.095(8)
F2 0.196(11) 0.48(2) 0.285(13) -0.141(12) -0.003(11) -0.180(13)
F3 0.150(9) 0.249(15) 0.72(3) -0.220(17) 0.001(12) -0.005(9)
O1 0.134(6) 0.119(8) 0.337(16) -0.011(10) 0.065(8) -0.043(6)
O2 0.299(15) 0.32(2) 0.223(12) 0.042(12) -0.085(12) -0.229(14)
O3 0.088(6) 0.186(10) 0.202(10) -0.005(8) -0.013(6) -0.047(7)
C100 0.127(12) 0.187(13) 0.340(18) -0.112(12) -0.007(12) -0.042(8)
S8 0.130(4) 0.160(5) 0.387(9) 0.013(5) -0.048(6) -0.071(4)
F4 0.246(11) 0.159(10) 0.454(17) 0.037(12) -0.123(12) -0.114(9)
F5 0.220(13) 0.210(14) 0.416(13) -0.002(11) -0.066(12) -0.084(10)
F6 0.199(10) 0.265(14) 0.60(2) -0.158(16) -0.203(14) 0.048(10)
O4 0.116(6) 0.178(10) 0.329(16) -0.051(10) -0.039(10) -0.063(6)
O5 0.115(9) 0.297(19) 0.324(12) 0.026(10) 0.033(10) -0.038(10)
O6 0.136(7) 0.245(14) 0.254(12) -0.029(11) -0.027(9) -0.110(9)
C103 0.143(12) 0.171(14) 0.436(15) -0.025(14) -0.094(13) -0.044(8)
S9 0.141(5) 0.341(10) 0.323(10) -0.070(8) -0.058(6) -0.039(6)
F7 0.293(14) 0.242(15) 0.51(3) -0.115(16) -0.153(15) 0.050(12)
F8 0.45(3) 0.269(16) 0.58(3) -0.127(18) -0.223(18) -0.018(16)
F9 0.372(18) 0.55(3) 0.49(2) 0.065(17) -0.137(16) -0.26(2)
O7 0.186(13) 0.52(3) 0.297(16) -0.113(17) -0.025(11) -0.180(16)
O8 0.129(10) 0.41(2) 0.340(19) -0.038(17) -0.058(10) -0.110(12)
O9 0.216(17) 0.55(3) 0.333(19) -0.17(2) 0.008(14) -0.120(19)
C104 0.304(19) 0.385(17) 0.48(3) -0.043(16) -0.150(16) 0.002(19)
S10 0.317(13) 0.59(2) 0.365(16) 0.108(15) -0.008(13) -0.210(12)
F10 0.47(3) 0.52(2) 0.57(3) -0.02(3) -0.15(3) -0.280(18)
F11 0.39(3) 0.50(3) 0.46(2) -0.01(2) -0.171(16) 0.03(2)
F12 0.319(15) 0.45(3) 0.46(3) -0.02(2) -0.03(2) -0.149(17)
O10 0.36(2) 0.54(4) 0.56(4) -0.05(3) -0.07(3) -0.11(2)
O11 0.36(3) 0.80(5) 0.39(3) 0.02(2) -0.17(2) -0.01(3)
O12 0.68(5) 0.53(3) 0.42(3) 0.16(3) -0.13(4) -0.21(2)
C0AA 0.358(19) 0.55(3) 0.46(2) 0.07(3) -0.07(3) -0.189(15)
N15 0.096(9) 0.163(14) 0.39(3) -0.039(16) -0.003(13) -0.019(10)
C101 0.114(11) 0.165(16) 0.25(2) 0.021(16) -0.006(15) -0.018(13)
C102 0.099(10) 0.192(18) 0.31(3) -0.007(18) -0.028(13) -0.041(12)

loop_
_atom_type_symbol
_atom_type_description
_atom_type_scat_dispersion_real
_atom_type_scat_dispersion_imag
_atom_type_scat_source
C C 0.0181 0.0091 'International Tables Vol C Tables 4.2.6.8 and 6.1.1.4'
H H 0.0000 0.0000 'International Tables Vol C Tables 4.2.6.8 and 6.1.1.4'
O O 0.0492 0.0322 'International Tables Vol C Tables 4.2.6.8 and 6.1.1.4'
N N 0.0311 0.0180 'International Tables Vol C Tables 4.2.6.8 and 6.1.1.4'
Cd Cd 0.1185 4.6533 'International Tables Vol C Tables 4.2.6.8 and 6.1.1.4'
S S 0.3331 0.5567 'International Tables Vol C Tables 4.2.6.8 and 6.1.1.4'
F F 0.0727 0.0534 'International Tables Vol C Tables 4.2.6.8 and 6.1.1.4'

loop_
_geom_angle_atom_site_label_1
_geom_angle_atom_site_label_2
_geom_angle_atom_site_label_3
_geom_angle
_geom_angle_site_symmetry_1
_geom_angle_site_symmetry_3
_geom_angle_publ_flag
N8 Cd1 N1 118.8(5) . . ?
N8 Cd1 N9 119.7(5) . . ?
N1 Cd1 N9 111.0(6) . . ?
N8 Cd1 N7 70.4(5) . . ?
N1 Cd1 N7 151.4(4) . . ?
N9 Cd1 N7 82.0(5) . . ?
N8 Cd1 N10 147.9(5) . . ?
N1 Cd1 N10 80.1(5) . . ?
N9 Cd1 N10 69.1(4) . . ?
N7 Cd1 N10 81.3(5) . . ?
N8 Cd1 N14 77.9(5) . . ?
N1 Cd1 N14 79.0(5) . . ?
N9 Cd1 N14 80.4(5) . . ?
N7 Cd1 N14 129.2(5) . . ?
N10 Cd1 N14 133.4(5) . . ?
N8 Cd1 N2 82.6(4) . . ?
N1 Cd1 N2 69.8(5) . . ?
N9 Cd1 N2 148.5(4) . . ?
N7 Cd1 N2 85.9(4) . . ?
N10 Cd1 N2 80.5(4) . . ?
N14 Cd1 N2 128.6(5) . . ?
N4 Cd2 N12 125.3(6) . . ?
N4 Cd2 N5 117.9(5) . . ?
N12 Cd2 N5 106.6(5) . . ?
N4 Cd2 N6 80.6(6) . . ?
N12 Cd2 N6 148.0(6) . . ?
N5 Cd2 N6 69.0(5) . . ?
N4 Cd2 N3 69.0(5) . . ?
N12 Cd2 N3 87.0(4) . . ?
N5 Cd2 N3 151.5(6) . . ?
N6 Cd2 N3 86.1(5) . . ?
N4 Cd2 N13 79.3(5) . . ?
N12 Cd2 N13 79.7(5) . . ?
N5 Cd2 N13 79.0(6) . . ?
N6 Cd2 N13 127.7(5) . . ?
N3 Cd2 N13 128.8(6) . . ?
N4 Cd2 N11 145.1(5) . . ?
N12 Cd2 N11 69.2(6) . . ?
N5 Cd2 N11 80.1(5) . . ?
N6 Cd2 N11 79.0(5) . . ?
N3 Cd2 N11 81.7(4) . . ?
N13 Cd2 N11 135.3(4) . . ?
C10 S1 C20 92.7(8) . . ?
C24 S2 C19 92.3(8) . . ?
C43 S3 C46 91.5(8) . . ?
C56 S4 C55 94.1(8) . . ?
C76 S5 C79 91.9(9) . . ?
C88 S6 C90 92.9(11) . . ?
C4 N1 C3 118.0(17) . . ?
C4 N1 Cd1 119.4(14) . . ?
C3 N1 Cd1 122.5(11) . . ?
C9 N2 C5 120.3(12) . . ?
C9 N2 Cd1 128.7(10) . . ?
C5 N2 Cd1 110.3(10) . . ?
C29 N3 C26 114.7(14) . . ?
C29 N3 Cd2 118.8(11) . . ?
C26 N3 Cd2 125.3(11) . . ?
C30 N4 C31 118.3(16) . . ?
C30 N4 Cd2 116.4(12) . . ?
C31 N4 Cd2 125.1(13) . . ?
C37 N5 C36 113.3(18) . . ?
C37 N5 Cd2 120.4(12) . . ?
C36 N5 Cd2 126.3(14) . . ?
C42 N6 C38 118.6(18) . . ?
C42 N6 Cd2 124.2(13) . . ?
C38 N6 Cd2 116.8(12) . . ?
C62 N7 C61 119.1(17) . . ?
C62 N7 Cd1 127.6(14) . . ?
C61 N7 Cd1 112.7(12) . . ?
C63 N8 C64 118.9(17) . . ?
C63 N8 Cd1 116.7(13) . . ?
C64 N8 Cd1 124.1(11) . . ?
C70 N9 C69 122.4(17) . . ?
C70 N9 Cd1 118.4(11) . . ?
C69 N9 Cd1 118.5(13) . . ?
C75 N10 C71 111.4(15) . . ?
C75 N10 Cd1 131.7(11) . . ?
C71 N10 Cd1 116.4(10) . . ?
C92 N11 C95 118.9(19) . . ?
C92 N11 Cd2 130.4(11) . . ?
C95 N11 Cd2 110.6(15) . . ?
C96 N12 C97 125.4(16) . . ?
C96 N12 Cd2 116.3(15) . . ?
C97 N12 Cd2 118.3(13) . . ?
C34 N13 C33 108.0(14) . . ?
C34 N13 C99 103.7(15) . . ?
C33 N13 C99 106.3(18) . . ?
C34 N13 Cd2 114.2(14) . . ?
C33 N13 Cd2 111.7(12) . . ?
C99 N13 Cd2 112.3(11) . . ?
C66 N14 C1 114.0(18) . . ?
C66 N14 C67 104.8(15) . . ?
C1 N14 C67 109.2(15) . . ?
C66 N14 Cd1 111.4(11) . . ?
C1 N14 Cd1 109.6(11) . . ?
C67 N14 Cd1 107.6(11) . . ?
N14 C1 C2 115.2(16) . . ?
N14 C1 H1A 108.5 . . ?
C2 C1 H1A 108.5 . . ?
N14 C1 H1B 108.5 . . ?
C2 C1 H1B 108.5 . . ?
H1A C1 H1B 107.5 . . ?
C3 C2 C1 113.6(17) . . ?
C3 C2 H2A 108.8 . . ?
C1 C2 H2A 108.8 . . ?
C3 C2 H2B 108.8 . . ?
C1 C2 H2B 108.8 . . ?
H2A C2 H2B 107.7 . . ?
N1 C3 C2 119.5(17) . . ?
N1 C3 H3A 107.4 . . ?
C2 C3 H3A 107.4 . . ?
N1 C3 H3B 107.4 . . ?
C2 C3 H3B 107.4 . . ?
H3A C3 H3B 107.0 . . ?
N1 C4 C5 123.3(18) . . ?
N1 C4 H4 118.3 . . ?
C5 C4 H4 118.3 . . ?
C6 C5 N2 121.0(16) . . ?
C6 C5 C4 122.2(17) . . ?
N2 C5 C4 116.6(13) . . ?
C7 C6 C5 115.6(16) . . ?
C7 C6 H6 122.2 . . ?
C5 C6 H6 122.2 . . ?
C6 C7 C8 125.5(14) . . ?
C6 C7 H7 117.2 . . ?
C8 C7 H7 117.2 . . ?
C9 C8 C10 124.7(16) . . ?
C9 C8 C7 112.5(15) . . ?
C10 C8 C7 122.2(13) . . ?
N2 C9 C8 124.3(15) . . ?
N2 C9 H9 117.8 . . ?
C8 C9 H9 117.8 . . ?
C11 C10 C8 126.2(16) . . ?
C11 C10 S1 112.6(13) . . ?
C8 C10 S1 121.0(10) . . ?
C10 C11 C12 117.1(15) . . ?
C10 C11 H11 121.5 . . ?
C12 C11 H11 121.5 . . ?
C13 C12 C11 128.3(16) . . ?
C13 C12 C20 121.0(17) . . ?
C11 C12 C20 110.7(12) . . ?
C12 C13 C17 116.9(15) . . ?
C12 C13 C14 129.9(17) . . ?
C17 C13 C14 113.1(12) . . ?
C13 C14 C15 100.5(12) . . ?
C13 C14 H14A 111.7 . . ?
C15 C14 H14A 111.7 . . ?
C13 C14 H14B 111.7 . . ?
C15 C14 H14B 111.7 . . ?
H14A C14 H14B 109.5 . . ?
C16 C15 C14 107.3(13) . . ?
C16 C15 H15A 110.3 . . ?
C14 C15 H15A 110.3 . . ?
C16 C15 H15B 110.3 . . ?
C14 C15 H15B 110.3 . . ?
H15A C15 H15B 108.5 . . ?
C15 C16 C17 104.1(14) . . ?
C15 C16 H16A 110.9 . . ?
C17 C16 H16A 110.9 . . ?
C15 C16 H16B 110.9 . . ?
C17 C16 H16B 110.9 . . ?
H16A C16 H16B 108.9 . . ?
C18 C17 C13 124.9(14) . . ?
C18 C17 C16 129.7(17) . . ?
C13 C17 C16 104.9(13) . . ?
C17 C18 C23 130.7(14) . . ?
C17 C18 C19 114.5(17) . . ?
C23 C18 C19 113.3(13) . . ?
C20 C19 C18 113.9(14) . . ?
C20 C19 C22 107.1(17) . . ?
C18 C19 C22 114.0(13) . . ?
C20 C19 S2 118.7(13) . . ?
C18 C19 S2 99.1(12) . . ?
C22 C19 S2 103.7(12) . . ?
C19 C20 C12 110.6(14) . . ?
C19 C20 C21 104.2(15) . . ?
C12 C20 C21 108.2(15) . . ?
C19 C20 S1 120.5(13) . . ?
C12 C20 S1 105.7(12) . . ?
C21 C20 S1 107.1(10) . . ?
C20 C21 H21A 109.5 . . ?
C20 C21 H21B 109.5 . . ?
H21A C21 H21B 109.5 . . ?
C20 C21 H21C 109.5 . . ?
H21A C21 H21C 109.5 . . ?
H21B C21 H21C 109.5 . . ?
C19 C22 H22A 109.5 . . ?
C19 C22 H22B 109.5 . . ?
H22A C22 H22B 109.5 . . ?
C19 C22 H22C 109.5 . . ?
H22A C22 H22C 109.5 . . ?
H22B C22 H22C 109.5 . . ?
C24 C23 C18 115.4(14) . . ?
C24 C23 H23 122.3 . . ?
C18 C23 H23 122.3 . . ?
C23 C24 C25 126.2(14) . . ?
C23 C24 S2 111.9(14) . . ?
C25 C24 S2 121.9(10) . . ?
C27 C25 C24 125.6(15) . . ?
C27 C25 C26 116.2(17) . . ?
C24 C25 C26 118.1(14) . . ?
N3 C26 C25 124.4(14) . . ?
N3 C26 H26 117.8 . . ?
C25 C26 H26 117.8 . . ?
C25 C27 C28 121.5(15) . . ?
C25 C27 H27 119.3 . . ?
C28 C27 H27 119.3 . . ?
C27 C28 C29 116.5(16) . . ?
C27 C28 H28 121.7 . . ?
C29 C28 H28 121.7 . . ?
N3 C29 C28 126.5(17) . . ?
N3 C29 C30 113.6(15) . . ?
C28 C29 C30 119.9(15) . . ?
N4 C30 C29 121.8(18) . . ?
N4 C30 H30 119.1 . . ?
C29 C30 H30 119.1 . . ?
N4 C31 C32 112.2(13) . . ?
N4 C31 H31A 109.2 . . ?
C32 C31 H31A 109.2 . . ?
N4 C31 H31B 109.2 . . ?
C32 C31 H31B 109.2 . . ?
H31A C31 H31B 107.9 . . ?
C31 C32 C33 106.4(19) . . ?
C31 C32 H32A 110.4 . . ?
C33 C32 H32A 110.4 . . ?
C31 C32 H32B 110.4 . . ?
C33 C32 H32B 110.4 . . ?
H32A C32 H32B 108.6 . . ?
N13 C33 C32 116.1(15) . . ?
N13 C33 H33A 108.3 . . ?
C32 C33 H33A 108.3 . . ?
N13 C33 H33B 108.3 . . ?
C32 C33 H33B 108.3 . . ?
H33A C33 H33B 107.4 . . ?
N13 C34 C35 114.0(16) . . ?
N13 C34 H34A 108.8 . . ?
C35 C34 H34A 108.8 . . ?
N13 C34 H34B 108.8 . . ?
C35 C34 H34B 108.8 . . ?
H34A C34 H34B 107.7 . . ?
C36 C35 C34 116(2) . . ?
C36 C35 H35A 108.3 . . ?
C34 C35 H35A 108.3 . . ?
C36 C35 H35B 108.3 . . ?
C34 C35 H35B 108.3 . . ?
H35A C35 H35B 107.4 . . ?
C35 C36 N5 112(2) . . ?
C35 C36 H36A 109.1 . . ?
N5 C36 H36A 109.1 . . ?
C35 C36 H36B 109.1 . . ?
N5 C36 H36B 109.1 . . ?
H36A C36 H36B 107.8 . . ?
N5 C37 C38 120.1(19) . . ?
N5 C37 H37 119.9 . . ?
C38 C37 H37 119.9 . . ?
C39 C38 N6 122.2(18) . . ?
C39 C38 C37 125(2) . . ?
N6 C38 C37 113(2) . . ?
C38 C39 C40 119(2) . . ?
C38 C39 H39 120.6 . . ?
C40 C39 H39 120.6 . . ?
C41 C40 C39 119(2) . . ?
C41 C40 H40 120.3 . . ?
C39 C40 H40 120.3 . . ?
C40 C41 C42 118.8(19) . . ?
C40 C41 C43 122(2) . . ?
C42 C41 C43 119(2) . . ?
N6 C42 C41 121.8(18) . . ?
N6 C42 H42 119.1 . . ?
C41 C42 H42 119.1 . . ?
C44 C43 C41 130.7(17) . . ?
C44 C43 S3 110.6(14) . . ?
C41 C43 S3 118.5(13) . . ?
C43 C44 C45 113.8(16) . . ?
C43 C44 H44 123.1 . . ?
C45 C44 H44 123.1 . . ?
C46 C45 C44 112.9(15) . . ?
C46 C45 C48 122.1(16) . . ?
C44 C45 C48 124.7(16) . . ?
C45 C46 C47 132.4(14) . . ?
C45 C46 S3 111.3(13) . . ?
C47 C46 S3 116.2(13) . . ?
C46 C47 H47A 109.5 . . ?
C46 C47 H47B 109.5 . . ?
H47A C47 H47B 109.5 . . ?
C46 C47 H47C 109.5 . . ?
H47A C47 H47C 109.5 . . ?
H47B C47 H47C 109.5 . . ?
C52 C48 C45 125.4(16) . . ?
C52 C48 C49 113.5(15) . . ?
C45 C48 C49 120.8(17) . . ?
C48 C49 C50 101.3(15) . . ?
C48 C49 H49A 111.5 . . ?
C50 C49 H49A 111.5 . . ?
C48 C49 H49B 111.5 . . ?
C50 C49 H49B 111.5 . . ?
H49A C49 H49B 109.3 . . ?
C51 C50 C49 111.8(13) . . ?
C51 C50 H50A 109.3 . . ?
C49 C50 H50A 109.3 . . ?
C51 C50 H50B 109.3 . . ?
C49 C50 H50B 109.3 . . ?
H50A C50 H50B 107.9 . . ?
C50 C51 C52 101.9(14) . . ?
C50 C51 H51A 111.4 . . ?
C52 C51 H51A 111.4 . . ?
C50 C51 H51B 111.4 . . ?
C52 C51 H51B 111.4 . . ?
H51A C51 H51B 109.3 . . ?
C48 C52 C53 127.6(15) . . ?
C48 C52 C51 110.8(16) . . ?
C53 C52 C51 121.2(16) . . ?
C56 C53 C52 123.8(17) . . ?
C56 C53 C54 109.8(16) . . ?
C52 C53 C54 126.3(16) . . ?
C55 C54 C53 117.1(16) . . ?
C55 C54 H54 121.5 . . ?
C53 C54 H54 121.5 . . ?
C54 C55 C58 131.7(17) . . ?
C54 C55 S4 106.1(13) . . ?
C58 C55 S4 122.1(14) . . ?
C53 C56 C57 126.8(16) . . ?
C53 C56 S4 112.8(14) . . ?
C57 C56 S4 120.4(13) . . ?
C56 C57 H57A 109.5 . . ?
C56 C57 H57B 109.5 . . ?
H57A C57 H57B 109.5 . . ?
C56 C57 H57C 109.5 . . ?
H57A C57 H57C 109.5 . . ?
H57B C57 H57C 109.5 . . ?
C62 C58 C55 124.1(19) . . ?
C62 C58 C59 115.6(17) . . ?
C55 C58 C59 120.3(18) . . ?
C60 C59 C58 115.7(18) . . ?
C60 C59 H59 122.2 . . ?
C58 C59 H59 122.2 . . ?
C61 C60 C59 124(2) . . ?
C61 C60 H60 118.1 . . ?
C59 C60 H60 118.1 . . ?
N7 C61 C60 119.2(18) . . ?
N7 C61 C63 116.2(18) . . ?
C60 C61 C63 125(2) . . ?
N7 C62 C58 126.4(19) . . ?
N7 C62 H62 116.8 . . ?
C58 C62 H62 116.8 . . ?
N8 C63 C61 123.3(19) . . ?
N8 C63 H63 118.4 . . ?
C61 C63 H63 118.4 . . ?
N8 C64 C65 110.9(14) . . ?
N8 C64 H64A 109.5 . . ?
C65 C64 H64A 109.5 . . ?
N8 C64 H64B 109.5 . . ?
C65 C64 H64B 109.5 . . ?
H64A C64 H64B 108.0 . . ?
C66 C65 C64 115.3(16) . . ?
C66 C65 H65A 108.4 . . ?
C64 C65 H65A 108.4 . . ?
C66 C65 H65B 108.4 . . ?
C64 C65 H65B 108.4 . . ?
H65A C65 H65B 107.5 . . ?
C65 C66 N14 121.7(19) . . ?
C65 C66 H66A 106.9 . . ?
N14 C66 H66A 106.9 . . ?
C65 C66 H66B 106.9 . . ?
N14 C66 H66B 106.9 . . ?
H66A C66 H66B 106.7 . . ?
C68 C67 N14 115.4(19) . . ?
C68 C67 H67A 108.4 . . ?
N14 C67 H67A 108.4 . . ?
C68 C67 H67B 108.4 . . ?
N14 C67 H67B 108.4 . . ?
H67A C67 H67B 107.5 . . ?
C67 C68 C69 124.6(19) . . ?
C67 C68 H68A 106.2 . . ?
C69 C68 H68A 106.2 . . ?
C67 C68 H68B 106.2 . . ?
C69 C68 H68B 106.2 . . ?
H68A C68 H68B 106.4 . . ?
N9 C69 C68 112.9(16) . . ?
N9 C69 H69A 109.0 . . ?
C68 C69 H69A 109.0 . . ?
N9 C69 H69B 109.0 . . ?
C68 C69 H69B 109.0 . . ?
H69A C69 H69B 107.8 . . ?
N9 C70 C71 121.0(17) . . ?
N9 C70 H70 119.5 . . ?
C71 C70 H70 119.5 . . ?
C72 C71 N10 125.1(17) . . ?
C72 C71 C70 119.6(19) . . ?
N10 C71 C70 114.6(17) . . ?
C71 C72 C73 122.0(18) . . ?
C71 C72 H72 119.0 . . ?
C73 C72 H72 119.0 . . ?
C72 C73 C74 113.7(17) . . ?
C72 C73 H73 123.1 . . ?
C74 C73 H73 123.1 . . ?
C75 C74 C73 118.2(16) . . ?
C75 C74 C76 122.4(17) . . ?
C73 C74 C76 119.1(17) . . ?
C74 C75 N10 129.3(16) . . ?
C74 C75 H75 115.4 . . ?
N10 C75 H75 115.4 . . ?
C77 C76 C74 129.2(18) . . ?
C77 C76 S5 110.8(13) . . ?
C74 C76 S5 120.1(14) . . ?
C76 C77 C78 112.2(17) . . ?
C76 C77 H77 123.9 . . ?
C78 C77 H77 123.9 . . ?
C79 C78 C77 114.3(17) . . ?
C79 C78 C81 121.7(18) . . ?
C77 C78 C81 123.9(18) . . ?
C78 C79 C80 130.3(15) . . ?
C78 C79 S5 110.8(14) . . ?
C80 C79 S5 118.1(13) . . ?
C79 C80 H80A 109.5 . . ?
C79 C80 H80B 109.5 . . ?
H80A C80 H80B 109.5 . . ?
C79 C80 H80C 109.5 . . ?
H80A C80 H80C 109.5 . . ?
H80B C80 H80C 109.5 . . ?
C85 C81 C78 127(2) . . ?
C85 C81 C82 114.6(19) . . ?
C78 C81 C82 118(2) . . ?
C81 C82 C83 98.8(18) . . ?
C81 C82 H82A 112.0 . . ?
C83 C82 H82A 112.0 . . ?
C81 C82 H82B 112.0 . . ?
C83 C82 H82B 112.0 . . ?
H82A C82 H82B 109.7 . . ?
C84 C83 C82 107.8(18) . . ?
C84 C83 H83A 110.1 . . ?
C82 C83 H83A 110.1 . . ?
C84 C83 H83B 110.1 . . ?
C82 C83 H83B 110.1 . . ?
H83A C83 H83B 108.5 . . ?
C85 C84 C83 100.6(18) . . ?
C85 C84 H84A 111.7 . . ?
C83 C84 H84A 111.7 . . ?
C85 C84 H84B 111.7 . . ?
C83 C84 H84B 111.7 . . ?
H84A C84 H84B 109.4 . . ?
C81 C85 C86 131(2) . . ?
C81 C85 C84 112(2) . . ?
C86 C85 C84 117(2) . . ?
C85 C86 C88 132(2) . . ?
C85 C86 C87 122.5(17) . . ?
C88 C86 C87 106(2) . . ?
C90 C87 C86 116.6(16) . . ?
C90 C87 H87 121.7 . . ?
C86 C87 H87 121.7 . . ?
C86 C88 C89 126(2) . . ?
C86 C88 S6 115.8(17) . . ?
C89 C88 S6 117.9(15) . . ?
C88 C89 H89A 109.5 . . ?
C88 C89 H89B 109.5 . . ?
H89A C89 H89B 109.5 . . ?
C88 C89 H89C 109.5 . . ?
H89A C89 H89C 109.5 . . ?
H89B C89 H89C 109.5 . . ?
C87 C90 C91 131.3(15) . . ?
C87 C90 S6 108.8(17) . . ?
C91 C90 S6 119.5(16) . . ?
C92 C91 C93 120(2) . . ?
C92 C91 C90 121.3(15) . . ?
C93 C91 C90 118(2) . . ?
N11 C92 C91 122.2(16) . . ?
N11 C92 H92 118.9 . . ?
C91 C92 H92 118.9 . . ?
C94 C93 C91 116(2) . . ?
C94 C93 H93 121.9 . . ?
C91 C93 H93 121.9 . . ?
C93 C94 C95 120.1(18) . . ?
C93 C94 H94 119.9 . . ?
C95 C94 H94 119.9 . . ?
N11 C95 C94 122(2) . . ?
N11 C95 C96 119(2) . . ?
C94 C95 C96 119.3(16) . . ?
N12 C96 C95 123.4(17) . . ?
N12 C96 H96 118.3 . . ?
C95 C96 H96 118.3 . . ?
N12 C97 C98 124(2) . . ?
N12 C97 H97A 106.4 . . ?
C98 C97 H97A 106.4 . . ?
N12 C97 H97B 106.4 . . ?
C98 C97 H97B 106.4 . . ?
H97A C97 H97B 106.5 . . ?
C97 C98 C99 119.6(18) . . ?
C97 C98 H98A 107.4 . . ?
C99 C98 H98A 107.4 . . ?
C97 C98 H98B 107.4 . . ?
C99 C98 H98B 107.4 . . ?
H98A C98 H98B 106.9 . . ?
C98 C99 N13 113.3(18) . . ?
C98 C99 H99A 108.9 . . ?
N13 C99 H99A 108.9 . . ?
C98 C99 H99B 108.9 . . ?
N13 C99 H99B 108.9 . . ?
H99A C99 H99B 107.7 . . ?
O2 S7 O3 116.1(9) . . ?
O2 S7 O1 115.9(11) . . ?
O3 S7 O1 114.5(8) . . ?
O2 S7 C100 106.4(13) . . ?
O3 S7 C100 104.9(11) . . ?
O1 S7 C100 95.8(9) . . ?
F3 C100 F2 115(3) . . ?
F3 C100 F1 113(3) . . ?
F2 C100 F1 111(2) . . ?
F3 C100 S7 107.2(17) . . ?
F2 C100 S7 104.9(19) . . ?
F1 C100 S7 105.2(18) . . ?
O4 S8 O6 126.5(9) . . ?
O4 S8 C103 110.8(9) . . ?
O6 S8 C103 105.5(10) . . ?
O4 S8 O5 107.4(9) . . ?
O6 S8 O5 111.3(8) . . ?
C103 S8 O5 88.7(7) . . ?
F5 C103 F6 117.1(17) . . ?
F5 C103 F4 132.8(17) . . ?
F6 C103 F4 99.6(14) . . ?
F5 C103 S8 99.7(14) . . ?
F6 C103 S8 104.0(13) . . ?
F4 C103 S8 99.0(12) . . ?
O8 S9 O7 115.2(12) . . ?
O8 S9 O9 118.9(12) . . ?
O7 S9 O9 112.0(13) . . ?
O8 S9 C104 103.6(11) . . ?
O7 S9 C104 104.9(10) . . ?
O9 S9 C104 99.3(10) . . ?
F7 C104 F9 119(2) . . ?
F7 C104 F8 89.2(16) . . ?
F9 C104 F8 141(2) . . ?
F7 C104 S9 110.6(15) . . ?
F9 C104 S9 89.5(13) . . ?
F8 C104 S9 104.9(15) . . ?
O10 S10 O11 138(2) . . ?
O10 S10 O12 106(2) . . ?
O11 S10 O12 94(2) . . ?
O10 S10 C0AA 106.0(13) . . ?
O11 S10 C0AA 105.3(12) . . ?
O12 S10 C0AA 99.9(11) . . ?
F10 C0AA F12 136(2) . . ?
F10 C0AA F11 115(3) . . ?
F12 C0AA F11 77.1(16) . . ?
F10 C0AA S10 99.3(12) . . ?
F12 C0AA S10 115.9(14) . . ?
F11 C0AA S10 111.4(14) . . ?
N15 C101 C102 179(3) . . ?
C101 C102 H10A 109.5 . . ?
C101 C102 H10B 109.5 . . ?
H10A C102 H10B 109.5 . . ?
C101 C102 H10C 109.5 . . ?
H10A C102 H10C 109.5 . . ?
H10B C102 H10C 109.5 . . ?

loop_
_geom_bond_atom_site_label_1
_geom_bond_atom_site_label_2
_geom_bond_distance
_geom_bond_site_symmetry_2
_geom_bond_publ_flag
Cd1 N8 2.318(14) . ?
Cd1 N1 2.338(13) . ?
Cd1 N9 2.366(14) . ?
Cd1 N7 2.424(14) . ?
Cd1 N10 2.438(13) . ?
Cd1 N14 2.536(13) . ?
Cd1 N2 2.547(10) . ?
Cd2 N4 2.339(15) . ?
Cd2 N12 2.345(12) . ?
Cd2 N5 2.351(16) . ?
Cd2 N6 2.430(15) . ?
Cd2 N3 2.444(13) . ?
Cd2 N13 2.454(17) . ?
Cd2 N11 2.513(17) . ?
S1 C10 1.751(16) . ?
S1 C20 1.863(15) . ?
S2 C24 1.822(15) . ?
S2 C19 1.898(18) . ?
S3 C43 1.716(17) . ?
S3 C46 1.724(15) . ?
S4 C56 1.684(17) . ?
S4 C55 1.758(16) . ?
S5 C76 1.716(18) . ?
S5 C79 1.759(15) . ?
S6 C88 1.68(2) . ?
S6 C90 1.746(15) . ?
N1 C4 1.230(17) . ?
N1 C3 1.372(18) . ?
N2 C9 1.313(16) . ?
N2 C5 1.396(17) . ?
N3 C29 1.317(18) . ?
N3 C26 1.371(18) . ?
N4 C30 1.36(2) . ?
N4 C31 1.44(2) . ?
N5 C37 1.25(2) . ?
N5 C36 1.47(2) . ?
N6 C42 1.337(17) . ?
N6 C38 1.38(2) . ?
N7 C62 1.279(17) . ?
N7 C61 1.340(19) . ?
N8 C63 1.228(17) . ?
N8 C64 1.468(18) . ?
N9 C70 1.28(2) . ?
N9 C69 1.472(18) . ?
N10 C75 1.354(16) . ?
N10 C71 1.355(19) . ?
N11 C92 1.29(2) . ?
N11 C95 1.364(17) . ?
N12 C96 1.30(2) . ?
N12 C97 1.43(2) . ?
N13 C34 1.465(14) . ?
N13 C33 1.469(14) . ?
N13 C99 1.54(2) . ?
N14 C66 1.47(2) . ?
N14 C1 1.48(2) . ?
N14 C67 1.483(19) . ?
C1 C2 1.53(2) . ?
C1 H1A 0.9700 . ?
C1 H1B 0.9700 . ?
C2 C3 1.471(19) . ?
C2 H2A 0.9700 . ?
C2 H2B 0.9700 . ?
C3 H3A 0.9700 . ?
C3 H3B 0.9700 . ?
C4 C5 1.49(2) . ?
C4 H4 0.9300 . ?
C5 C6 1.372(18) . ?
C6 C7 1.37(2) . ?
C6 H6 0.9300 . ?
C7 C8 1.44(2) . ?
C7 H7 0.9300 . ?
C8 C9 1.385(16) . ?
C8 C10 1.406(19) . ?
C9 H9 0.9300 . ?
C10 C11 1.325(15) . ?
C11 C12 1.47(2) . ?
C11 H11 0.9300 . ?
C12 C13 1.346(16) . ?
C12 C20 1.49(2) . ?
C13 C17 1.47(2) . ?
C13 C14 1.469(17) . ?
C14 C15 1.551(17) . ?
C14 H14A 0.9700 . ?
C14 H14B 0.9700 . ?
C15 C16 1.48(2) . ?
C15 H15A 0.9700 . ?
C15 H15B 0.9700 . ?
C16 C17 1.533(16) . ?
C16 H16A 0.9700 . ?
C16 H16B 0.9700 . ?
C17 C18 1.29(2) . ?
C18 C23 1.47(2) . ?
C18 C19 1.550(19) . ?
C19 C20 1.42(2) . ?
C19 C22 1.566(15) . ?
C20 C21 1.614(15) . ?
C21 H21A 0.9600 . ?
C21 H21B 0.9600 . ?
C21 H21C 0.9600 . ?
C22 H22A 0.9600 . ?
C22 H22B 0.9600 . ?
C22 H22C 0.9600 . ?
C23 C24 1.301(17) . ?
C23 H23 0.9300 . ?
C24 C25 1.42(2) . ?
C25 C27 1.370(19) . ?
C25 C26 1.472(18) . ?
C26 H26 0.9300 . ?
C27 C28 1.39(2) . ?
C27 H27 0.9300 . ?
C28 C29 1.441(19) . ?
C28 H28 0.9300 . ?
C29 C30 1.46(2) . ?
C30 H30 0.9300 . ?
C31 C32 1.54(2) . ?
C31 H31A 0.9700 . ?
C31 H31B 0.9700 . ?
C32 C33 1.64(2) . ?
C32 H32A 0.9700 . ?
C32 H32B 0.9700 . ?
C33 H33A 0.9700 . ?
C33 H33B 0.9700 . ?
C34 C35 1.59(3) . ?
C34 H34A 0.9700 . ?
C34 H34B 0.9700 . ?
C35 C36 1.48(3) . ?
C35 H35A 0.9700 . ?
C35 H35B 0.9700 . ?
C36 H36A 0.9700 . ?
C36 H36B 0.9700 . ?
C37 C38 1.52(2) . ?
C37 H37 0.9300 . ?
C38 C39 1.35(3) . ?
C39 C40 1.41(2) . ?
C39 H39 0.9300 . ?
C40 C41 1.38(2) . ?
C40 H40 0.9300 . ?
C41 C42 1.40(2) . ?
C41 C43 1.47(2) . ?
C42 H42 0.9300 . ?
C43 C44 1.353(19) . ?
C44 C45 1.40(2) . ?
C44 H44 0.9300 . ?
C45 C46 1.34(2) . ?
C45 C48 1.51(2) . ?
C46 C47 1.525(19) . ?
C47 H47A 0.9600 . ?
C47 H47B 0.9600 . ?
C47 H47C 0.9600 . ?
C48 C52 1.32(2) . ?
C48 C49 1.51(2) . ?
C49 C50 1.54(2) . ?
C49 H49A 0.9700 . ?
C49 H49B 0.9700 . ?
C50 C51 1.48(2) . ?
C50 H50A 0.9700 . ?
C50 H50B 0.9700 . ?
C51 C52 1.573(17) . ?
C51 H51A 0.9700 . ?
C51 H51B 0.9700 . ?
C52 C53 1.44(2) . ?
C53 C56 1.359(19) . ?
C53 C54 1.44(2) . ?
C54 C55 1.365(19) . ?
C54 H54 0.9300 . ?
C55 C58 1.39(2) . ?
C56 C57 1.520(19) . ?
C57 H57A 0.9600 . ?
C57 H57B 0.9600 . ?
C57 H57C 0.9600 . ?
C58 C62 1.39(2) . ?
C58 C59 1.42(2) . ?
C59 C60 1.38(2) . ?
C59 H59 0.9300 . ?
C60 C61 1.35(2) . ?
C60 H60 0.9300 . ?
C61 C63 1.46(2) . ?
C62 H62 0.9300 . ?
C63 H63 0.9300 . ?
C64 C65 1.531(19) . ?
C64 H64A 0.9700 . ?
C64 H64B 0.9700 . ?
C65 C66 1.45(2) . ?
C65 H65A 0.9700 . ?
C65 H65B 0.9700 . ?
C66 H66A 0.9700 . ?
C66 H66B 0.9700 . ?
C67 C68 1.42(2) . ?
C67 H67A 0.9700 . ?
C67 H67B 0.9700 . ?
C68 C69 1.52(2) . ?
C68 H68A 0.9700 . ?
C68 H68B 0.9700 . ?
C69 H69A 0.9700 . ?
C69 H69B 0.9700 . ?
C70 C71 1.50(2) . ?
C70 H70 0.9300 . ?
C71 C72 1.34(2) . ?
C72 C73 1.41(2) . ?
C72 H72 0.9300 . ?
C73 C74 1.43(2) . ?
C73 H73 0.9300 . ?
C74 C75 1.338(19) . ?
C74 C76 1.48(2) . ?
C75 H75 0.9300 . ?
C76 C77 1.393(19) . ?
C77 C78 1.42(2) . ?
C77 H77 0.9300 . ?
C78 C79 1.33(2) . ?
C78 C81 1.48(2) . ?
C79 C80 1.506(19) . ?
C80 H80A 0.9600 . ?
C80 H80B 0.9600 . ?
C80 H80C 0.9600 . ?
C81 C85 1.31(3) . ?
C81 C82 1.52(2) . ?
C82 C83 1.57(2) . ?
C82 H82A 0.9700 . ?
C82 H82B 0.9700 . ?
C83 C84 1.54(2) . ?
C83 H83A 0.9700 . ?
C83 H83B 0.9700 . ?
C84 C85 1.52(2) . ?
C84 H84A 0.9700 . ?
C84 H84B 0.9700 . ?
C85 C86 1.40(3) . ?
C86 C88 1.41(2) . ?
C86 C87 1.48(3) . ?
C87 C90 1.37(3) . ?
C87 H87 0.9300 . ?
C88 C89 1.52(2) . ?
C89 H89A 0.9600 . ?
C89 H89B 0.9600 . ?
C89 H89C 0.9600 . ?
C90 C91 1.47(3) . ?
C91 C92 1.35(3) . ?
C91 C93 1.445(19) . ?
C92 H92 0.9300 . ?
C93 C94 1.33(3) . ?
C93 H93 0.9300 . ?
C94 C95 1.39(3) . ?
C94 H94 0.9300 . ?
C95 C96 1.39(3) . ?
C96 H96 0.9300 . ?
C97 C98 1.46(2) . ?
C97 H97A 0.9700 . ?
C97 H97B 0.9700 . ?
C98 C99 1.52(2) . ?
C98 H98A 0.9700 . ?
C98 H98B 0.9700 . ?
C99 H99A 0.9700 . ?
C99 H99B 0.9700 . ?
S7 O2 1.346(14) . ?
S7 O3 1.431(10) . ?
S7 O1 1.524(12) . ?
S7 C100 1.83(2) . ?
F1 C100 1.38(3) . ?
F2 C100 1.32(3) . ?
F3 C100 1.31(2) . ?
S8 O4 1.405(11) . ?
S8 O6 1.413(9) . ?
S8 C103 1.66(2) . ?
S8 O5 1.771(13) . ?
F4 C103 1.552(16) . ?
F5 C103 1.446(15) . ?
F6 C103 1.458(16) . ?
S9 O8 1.464(14) . ?
S9 O7 1.516(15) . ?
S9 O9 1.596(18) . ?
S9 C104 1.703(15) . ?
F7 C104 1.394(17) . ?
F8 C104 1.401(17) . ?
F9 C104 1.393(17) . ?
S10 O10 1.455(17) . ?
S10 O11 1.559(16) . ?
S10 O12 1.569(16) . ?
S10 C0AA 1.685(13) . ?
F10 C0AA 1.417(17) . ?
F11 C0AA 1.430(18) . ?
F12 C0AA 1.419(17) . ?
N15 C101 1.161(19) . ?
C101 C102 1.47(2) . ?
C102 H10A 0.9600 . ?
C102 H10B 0.9600 . ?
C102 H10C 0.9600 . ?

loop_
_platon_squeeze_void_nr
_platon_squeeze_void_average_x
_platon_squeeze_void_average_y
_platon_squeeze_void_average_z
_platon_squeeze_void_volume
_platon_squeeze_void_count_electrons
_platon_squeeze_void_content
1 -0.009 0.000 0.000 642 115 ' '
2 0.393 0.760 0.370 8 1 ' '
3 0.480 0.355 0.621 11 1 ' '
4 0.519 0.645 0.379 11 1 ' '
5 0.607 0.240 0.630 8 1 ' '
